data_7708775
loop_
_publ_author_name
'Lahiri, Goutam Kumar'
'Panda, Sanjib'
'Baliyan, Rupal'
'Dhara, Suman'
'Huang, Kuo-Wei'

_publ_section_title
;
 Redox induced oxidative C-C coupling of non-innocent
 bis(heterocyclo)methanides
;
_journal_name_full 'Dalton Transactions'
_journal_paper_doi 10.1039/D1DT03310G
_journal_year 2021
_chemical_formula_moiety 'C38 H34 N8 O8 Zn2, 2(H2 O)'
_chemical_formula_sum 'C38 H38 N8 O10 Zn2'
_chemical_formula_weight 897.50
_space_group_crystal_system triclinic
_space_group_IT_number 2
_space_group_name_Hall '-P 1'
_space_group_name_H-M_alt 'P -1'
_atom_sites_solution_hydrogens mixed
_audit_creation_date 2021-10-11
_audit_creation_method
;
Olex2 1.5-dev
(compiled 2021.08.20 svn.r13c46975 for OlexSys, GUI svn.r6225)
;
_audit_update_record
;
2021-10-14 deposited with the CCDC.	2021-10-21 downloaded from the CCDC.
;
_cell_angle_alpha 63.830(5)
_cell_angle_beta 87.600(4)
_cell_angle_gamma 75.968(4)
_cell_formula_units_Z 1
_cell_length_a 8.9786(4)
_cell_length_b 10.6986(4)
_cell_length_c 11.1021(6)
_cell_measurement_reflns_used 5051
_cell_measurement_temperature 150(2)
_cell_measurement_theta_max 31.0500
_cell_measurement_theta_min 2.1970
_cell_volume 925.97(9)
_computing_cell_refinement 'CrysAlisPro 1.171.39.46 (Rigaku OD, 2018)'
_computing_data_collection 'CrysAlisPro 1.171.39.46 (Rigaku OD, 2018)'
_computing_data_reduction 'CrysAlisPro 1.171.39.46 (Rigaku OD, 2018)'
_computing_molecular_graphics 'Olex2 1.5-dev (Dolomanov et al., 2009)'
_computing_publication_material 'Olex2 1.5-dev (Dolomanov et al., 2009)'
_computing_structure_refinement 'SHELXL 2018/3 (Sheldrick, 2015)'
_computing_structure_solution 'ShelXT (Sheldrick, 2015)'
_diffrn_ambient_temperature 150(2)
_diffrn_measured_fraction_theta_full 0.984
_diffrn_measured_fraction_theta_max 0.984
_diffrn_measurement_details
;
List of Runs (angles in degrees, time in seconds):

  # Type    Start    End  Width  t~exp~   \w     \q     \k     \f   Frames
#--------------------------------------------------------------------------
  1  \w   -110.00  25.00   0.50    8.00    --  -20.00   0.00  36.00  270
  2  \w   -110.00  10.00   0.50    8.00    --  -20.00 -72.00  36.00  240
  3  \w    -64.50  19.00   0.50    8.00    --  -20.00 -72.00-180.00  167
  4  \w    -34.00 -18.50   0.50    8.00    --  -20.00 -72.00-108.00   31
;
_diffrn_measurement_device 'abstract diffractometer'
_diffrn_measurement_device_type 'dtrek-CrysAlisPro-abstract goniometer imported rigaku-d*trek images'
_diffrn_measurement_method '\w scans'
_diffrn_radiation_type MoK\a
_diffrn_radiation_wavelength 0.71073
_diffrn_reflns_av_R_equivalents 0.0332
_diffrn_reflns_av_unetI/netI 0.0464
_diffrn_reflns_Laue_measured_fraction_full 0.984
_diffrn_reflns_Laue_measured_fraction_max 0.984
_diffrn_reflns_limit_h_max 10
_diffrn_reflns_limit_h_min -10
_diffrn_reflns_limit_k_max 12
_diffrn_reflns_limit_k_min -9
_diffrn_reflns_limit_l_max 13
_diffrn_reflns_limit_l_min -10
_diffrn_reflns_number 6301
_diffrn_reflns_point_group_measured_fraction_full 0.984
_diffrn_reflns_point_group_measured_fraction_max 0.984
_diffrn_reflns_theta_full 25.000
_diffrn_reflns_theta_max 25.000
_diffrn_reflns_theta_min 2.943
_exptl_absorpt_coefficient_mu 1.367
_exptl_absorpt_correction_T_max 1.00000
_exptl_absorpt_correction_T_min 0.81623
_exptl_absorpt_correction_type multi-scan
_exptl_absorpt_process_details
;
CrysAlisPro 1.171.39.46 (Rigaku Oxford Diffraction, 2018)
Empirical absorption correction using spherical harmonics,
 implemented in SCALE3 ABSPACK scaling algorithm.
;
_exptl_crystal_colour 'metallic dark yellow'
_exptl_crystal_colour_lustre metallic
_exptl_crystal_colour_modifier dark
_exptl_crystal_colour_primary yellow
_exptl_crystal_density_diffrn 1.609
_exptl_crystal_description block
_exptl_crystal_F_000 462
_exptl_crystal_size_max 0.18
_exptl_crystal_size_mid 0.11
_exptl_crystal_size_min 0.05
_refine_diff_density_max 0.519
_refine_diff_density_min -0.411
_refine_diff_density_rms 0.076
_refine_ls_extinction_method none
_refine_ls_goodness_of_fit_ref 1.052
_refine_ls_hydrogen_treatment constr
_refine_ls_matrix_type full
_refine_ls_number_parameters 267
_refine_ls_number_reflns 3217
_refine_ls_number_restraints 12
_refine_ls_restrained_S_all 1.060
_refine_ls_R_factor_all 0.0474
_refine_ls_R_factor_gt 0.0401
_refine_ls_shift/su_max 0.001
_refine_ls_shift/su_mean 0.000
_refine_ls_structure_factor_coef Fsqd
_refine_ls_weighting_details 'w=1/[\s^2^(Fo^2^)+(0.0515P)^2^+0.3773P] where P=(Fo^2^+2Fc^2^)/3'
_refine_ls_weighting_scheme calc
_refine_ls_wR_factor_gt 0.0961
_refine_ls_wR_factor_ref 0.1017
_reflns_Friedel_coverage 0.000
_reflns_number_gt 2805
_reflns_number_total 3217
_reflns_threshold_expression 'I > 2\s(I)'
_cod_data_source_file d1dt03310g2.cif
_cod_data_source_block 1b
_cod_original_cell_volume 925.98(8)
_cod_database_code 7708775
_shelx_shelxl_version_number 2018/3
_shelx_space_group_comment
;
The symmetry employed for this shelxl refinement is uniquely defined
by the following loop, which should always be used as a source of
symmetry information in preference to the above space-group names.
They are only intended as comments.
;
_shelx_estimated_absorpt_t_max 0.935
_shelx_estimated_absorpt_t_min 0.791
_olex2_refinement_description
;
1. Fixed Uiso
 At 1.2 times of:
  All C(H) groups
 At 1.5 times of:
  All C(H,H,H) groups, All O(H,H) groups
2. Uiso/Uaniso restraints and constraints
Uanis(C16) \\sim Ueq, Uanis(O2) \\sim Ueq: with sigma of 0.0005 and sigma for
terminal atoms of 0.0005
3.a Free rotating group:
 O5(H5A,H5B)
3.b Ternary CH refined with riding coordinates:
 C2(H2)
3.c Aromatic/amide H refined with riding coordinates:
 C10(H10), C12(H12), C6(H6), C14(H14), C4(H4), C15(H15), C13(H13), C7(H7),
 C8(H8), C9(H9)
3.d Idealised Me refined as rotating group:
 C19(H19A,H19B,H19C), C17(H17A,H17B,H17C)
;
_olex2_submission_special_instructions 'No special instructions were received'
_oxdiff_exptl_absorpt_empirical_details
;
Empirical correction (ABSPACK) includes:
- Absorption correction using spherical harmonics
- Frame scaling
- Detector area scaling
;

loop_
_space_group_symop_operation_xyz
'x, y, z'
'-x, -y, -z'

loop_
_atom_site_label
_atom_site_type_symbol
_atom_site_fract_x
_atom_site_fract_y
_atom_site_fract_z
_atom_site_U_iso_or_equiv
_atom_site_adp_type
_atom_site_occupancy
_atom_site_site_symmetry_order
_atom_site_calc_flag
_atom_site_refinement_flags_posn
_atom_site_refinement_flags_adp
_atom_site_refinement_flags_occupancy
_atom_site_disorder_assembly
_atom_site_disorder_group
Zn1 Zn 0.36394(4) 0.70218(3) 0.68345(3) 0.02610(15) Uani 1 1 d . . . . .
O3 O 0.1747(3) 0.8880(2) 0.6864(2) 0.0364(5) Uani 1 1 d . . . . .
O1 O 0.5574(3) 0.7643(2) 0.7637(2) 0.0391(6) Uani 1 1 d . . . . .
N3 N 0.1714(3) 0.5933(2) 0.4154(2) 0.0219(5) Uani 1 1 d . . . . .
N4 N 0.5430(3) 0.2680(2) 0.7706(2) 0.0238(5) Uani 1 1 d . . . . .
O2 O 0.5224(3) 0.7985(2) 0.5576(2) 0.0342(5) Uani 1 1 d . U . . .
O4 O 0.2296(3) 0.6696(2) 0.8436(2) 0.0370(6) Uani 1 1 d . . . . .
N2 N 0.4809(3) 0.4868(3) 0.7552(2) 0.0250(6) Uani 1 1 d . . . . .
N1 N 0.2436(3) 0.6879(2) 0.5363(2) 0.0238(5) Uani 1 1 d . . . . .
C5 C 0.5848(4) 0.2567(3) 0.8957(3) 0.0294(7) Uani 1 1 d . . . . .
C11 C 0.0546(3) 0.7162(3) 0.3955(3) 0.0254(6) Uani 1 1 d . . . . .
C10 C 0.1034(3) 0.7729(3) 0.4710(3) 0.0267(7) Uani 1 1 d . . . . .
H10 H 0.048856 0.857594 0.477095 0.032 Uiso 1 1 calc R U . . .
C1 C 0.2832(3) 0.5804(3) 0.5021(3) 0.0217(6) Uani 1 1 d . . . . .
C12 C -0.0806(4) 0.7494(3) 0.3121(3) 0.0328(7) Uani 1 1 d . . . . .
H12 H -0.162602 0.830823 0.297803 0.039 Uiso 1 1 calc R U . . .
C16 C 0.5970(3) 0.8076(3) 0.6460(3) 0.0276(7) Uani 1 1 d . U . . .
C18 C 0.1490(4) 0.7986(3) 0.7964(3) 0.0318(7) Uani 1 1 d . . . . .
C6 C 0.6539(4) 0.1195(3) 0.9992(3) 0.0375(8) Uani 1 1 d . . . . .
H6 H 0.682590 0.108850 1.085295 0.045 Uiso 1 1 calc R U . . .
C3 C 0.4798(3) 0.4088(3) 0.6894(3) 0.0203(6) Uani 1 1 d . . . . .
C14 C 0.0326(4) 0.5418(3) 0.2749(3) 0.0348(8) Uani 1 1 d . . . . .
H14 H 0.024443 0.483387 0.232470 0.042 Uiso 1 1 calc R U . . .
C4 C 0.5453(4) 0.3941(3) 0.8820(3) 0.0300(7) Uani 1 1 d . . . . .
H4 H 0.560356 0.421103 0.950569 0.036 Uiso 1 1 calc R U . . .
C15 C 0.1598(4) 0.5081(3) 0.3536(3) 0.0285(7) Uani 1 1 d . . . . .
H15 H 0.241038 0.426611 0.366654 0.034 Uiso 1 1 calc R U . . .
C13 C -0.0903(4) 0.6638(3) 0.2539(3) 0.0351(8) Uani 1 1 d . . . . .
H13 H -0.179751 0.685097 0.198619 0.042 Uiso 1 1 calc R U . . .
C2 C 0.4337(3) 0.4684(3) 0.5431(3) 0.0205(6) Uani 1 1 d . . . . .
H2 H 0.421585 0.387551 0.525068 0.025 Uiso 1 1 calc R U . . .
C7 C 0.6789(4) 0.0038(4) 0.9747(3) 0.0438(9) Uani 1 1 d . . . . .
H7 H 0.727397 -0.088562 1.043381 0.053 Uiso 1 1 calc R U . . .
C19 C 0.0254(4) 0.8374(4) 0.8776(4) 0.0466(9) Uani 1 1 d . . . . .
H19A H -0.048078 0.778136 0.894260 0.070 Uiso 1 1 calc R U . . .
H19B H -0.028275 0.939183 0.828011 0.070 Uiso 1 1 calc R U . . .
H19C H 0.071618 0.820216 0.963653 0.070 Uiso 1 1 calc R U . . .
C8 C 0.6333(4) 0.0187(3) 0.8468(3) 0.0391(8) Uani 1 1 d . . . . .
H8 H 0.650971 -0.064342 0.831792 0.047 Uiso 1 1 calc R U . . .
C9 C 0.5658(4) 0.1479(3) 0.7469(3) 0.0283(7) Uani 1 1 d . . . . .
H9 H 0.534559 0.156900 0.662123 0.034 Uiso 1 1 calc R U . . .
C17 C 0.7337(4) 0.8696(4) 0.6059(3) 0.0366(8) Uani 1 1 d . . . . .
H17A H 0.823971 0.801785 0.665922 0.055 Uiso 1 1 calc R U . . .
H17B H 0.713573 0.960446 0.612555 0.055 Uiso 1 1 calc R U . . .
H17C H 0.753236 0.887084 0.513003 0.055 Uiso 1 1 calc R U . . .
O5 O 0.2023(4) 0.3835(3) 1.0206(3) 0.0807(11) Uani 1 1 d G . . . .
H5A H 0.182353 0.476954 0.981165 0.121 Uiso 1 1 d G U . . .
H5B H 0.279724 0.356823 1.078472 0.121 Uiso 1 1 d G U . . .

loop_
_atom_site_aniso_label
_atom_site_aniso_U_11
_atom_site_aniso_U_22
_atom_site_aniso_U_33
_atom_site_aniso_U_23
_atom_site_aniso_U_13
_atom_site_aniso_U_12
Zn1 0.0329(2) 0.0243(2) 0.0242(2) -0.01501(16) 0.00229(14) -0.00433(15)
O3 0.0472(14) 0.0325(13) 0.0317(12) -0.0171(11) 0.0093(10) -0.0095(10)
O1 0.0486(14) 0.0396(14) 0.0384(13) -0.0228(11) 0.0104(11) -0.0175(11)
N3 0.0238(13) 0.0192(12) 0.0196(12) -0.0079(10) -0.0021(9) -0.0009(10)
N4 0.0309(14) 0.0214(13) 0.0193(12) -0.0103(10) -0.0018(10) -0.0040(10)
O2 0.0357(7) 0.0340(7) 0.0345(7) -0.0164(5) 0.0000(4) -0.0085(5)
O4 0.0447(14) 0.0345(13) 0.0304(12) -0.0165(10) 0.0046(10) -0.0036(10)
N2 0.0334(14) 0.0241(13) 0.0194(12) -0.0125(11) -0.0006(10) -0.0045(10)
N1 0.0253(13) 0.0213(13) 0.0233(12) -0.0109(10) -0.0003(10) -0.0007(10)
C5 0.0384(18) 0.0316(18) 0.0187(14) -0.0119(13) -0.0012(12) -0.0075(14)
C11 0.0248(15) 0.0216(15) 0.0235(15) -0.0065(12) 0.0012(12) -0.0019(12)
C10 0.0263(16) 0.0240(16) 0.0282(16) -0.0134(13) 0.0021(12) 0.0000(12)
C1 0.0267(15) 0.0194(15) 0.0176(14) -0.0086(12) 0.0002(11) -0.0022(11)
C12 0.0241(16) 0.0288(17) 0.0345(17) -0.0072(14) -0.0052(13) 0.0001(13)
C16 0.0287(8) 0.0269(8) 0.0283(8) -0.0137(5) 0.0013(5) -0.0060(5)
C18 0.0319(18) 0.0365(19) 0.0349(18) -0.0224(16) 0.0002(14) -0.0090(14)
C6 0.052(2) 0.0331(19) 0.0225(16) -0.0091(14) -0.0087(14) -0.0062(15)
C3 0.0253(15) 0.0186(14) 0.0171(13) -0.0095(12) 0.0003(11) -0.0022(11)
C14 0.045(2) 0.0301(18) 0.0309(17) -0.0141(14) -0.0098(14) -0.0085(14)
C4 0.0402(18) 0.0330(17) 0.0190(15) -0.0150(13) -0.0020(13) -0.0059(14)
C15 0.0354(17) 0.0252(16) 0.0256(15) -0.0138(13) -0.0045(13) -0.0024(13)
C13 0.0353(18) 0.0320(18) 0.0306(17) -0.0071(14) -0.0134(14) -0.0061(14)
C2 0.0245(15) 0.0186(14) 0.0181(14) -0.0098(12) -0.0032(11) -0.0009(11)
C7 0.063(2) 0.0259(18) 0.0311(18) -0.0072(15) -0.0090(16) -0.0006(16)
C19 0.045(2) 0.054(2) 0.049(2) -0.0299(19) 0.0140(17) -0.0134(18)
C8 0.057(2) 0.0254(18) 0.0338(18) -0.0158(15) -0.0005(16) -0.0033(15)
C9 0.0402(18) 0.0217(16) 0.0244(15) -0.0128(13) -0.0007(13) -0.0046(13)
C17 0.0384(19) 0.038(2) 0.0391(19) -0.0215(16) 0.0037(14) -0.0112(15)
O5 0.082(2) 0.060(2) 0.078(2) 0.0043(17) -0.0253(18) -0.0410(18)

loop_
_atom_type_symbol
_atom_type_description
_atom_type_scat_dispersion_real
_atom_type_scat_dispersion_imag
_atom_type_scat_source
C C 0.0033 0.0016 'International Tables Vol C Tables 4.2.6.8 and 6.1.1.4'
H H 0.0000 0.0000 'International Tables Vol C Tables 4.2.6.8 and 6.1.1.4'
N N 0.0061 0.0033 'International Tables Vol C Tables 4.2.6.8 and 6.1.1.4'
O O 0.0106 0.0060 'International Tables Vol C Tables 4.2.6.8 and 6.1.1.4'
Zn Zn 0.2839 1.4301 'International Tables Vol C Tables 4.2.6.8 and 6.1.1.4'

loop_
_geom_angle_atom_site_label_1
_geom_angle_atom_site_label_2
_geom_angle_atom_site_label_3
_geom_angle
_geom_angle_site_symmetry_1
_geom_angle_site_symmetry_3
_geom_angle_publ_flag
O3 Zn1 O1 93.30(8) . . y
O2 Zn1 O3 105.37(8) . . y
O2 Zn1 O1 58.70(8) . . y
O2 Zn1 N2 100.10(9) . . y
O4 Zn1 O3 59.32(8) . . y
O4 Zn1 O1 97.38(9) . . y
O4 Zn1 O2 152.51(9) . . y
O4 Zn1 N2 94.75(9) . . y
O4 Zn1 N1 107.44(9) . . y
N2 Zn1 O3 153.71(9) . . y
N2 Zn1 O1 94.40(9) . . y
N1 Zn1 O3 93.59(8) . . y
N1 Zn1 O1 154.27(9) . . y
N1 Zn1 O2 95.57(9) . . y
N1 Zn1 N2 90.28(9) . . y
C18 O3 Zn1 85.58(18) . . ?
C16 O1 Zn1 84.69(19) . . ?
C1 N3 C11 107.4(2) . . ?
C1 N3 C15 131.0(2) . . ?
C15 N3 C11 121.6(2) . . ?
C3 N4 C5 107.5(2) . . ?
C3 N4 C9 130.8(2) . . ?
C9 N4 C5 121.7(2) . . ?
C16 O2 Zn1 96.31(19) . . ?
C18 O4 Zn1 95.6(2) . . ?
C3 N2 Zn1 123.84(18) . . ?
C3 N2 C4 107.2(2) . . ?
C4 N2 Zn1 127.87(19) . . ?
C10 N1 Zn1 127.43(19) . . ?
C1 N1 Zn1 124.09(18) . . ?
C1 N1 C10 108.0(2) . . ?
N4 C5 C6 118.7(3) . . ?
C4 C5 N4 105.4(2) . . ?
C4 C5 C6 135.9(3) . . ?
N3 C11 C12 118.1(3) . . ?
C10 C11 N3 105.9(2) . . ?
C10 C11 C12 136.0(3) . . ?
N1 C10 H10 125.5 . . ?
C11 C10 N1 109.1(2) . . ?
C11 C10 H10 125.5 . . ?
N3 C1 C2 124.6(2) . . ?
N1 C1 N3 109.7(2) . . ?
N1 C1 C2 125.5(2) . . ?
C11 C12 H12 120.3 . . ?
C13 C12 C11 119.4(3) . . ?
C13 C12 H12 120.3 . . ?
O1 C16 Zn1 66.12(18) . . ?
O1 C16 O2 120.3(3) . . ?
O1 C16 C17 121.5(3) . . ?
O2 C16 Zn1 54.18(16) . . ?
O2 C16 C17 118.2(3) . . ?
C17 C16 Zn1 172.3(2) . . ?
O3 C18 Zn1 65.25(17) . . ?
O3 C18 O4 119.5(3) . . ?
O3 C18 C19 121.9(3) . . ?
O4 C18 Zn1 54.28(15) . . ?
O4 C18 C19 118.6(3) . . ?
C19 C18 Zn1 172.9(3) . . ?
C5 C6 H6 120.4 . . ?
C7 C6 C5 119.3(3) . . ?
C7 C6 H6 120.4 . . ?
N4 C3 C2 124.4(2) . . ?
N2 C3 N4 110.1(2) . . ?
N2 C3 C2 125.2(2) . . ?
C15 C14 H14 119.4 . . ?
C15 C14 C13 121.1(3) . . ?
C13 C14 H14 119.4 . . ?
N2 C4 C5 109.8(3) . . ?
N2 C4 H4 125.1 . . ?
C5 C4 H4 125.1 . . ?
N3 C15 H15 120.3 . . ?
C14 C15 N3 119.4(3) . . ?
C14 C15 H15 120.3 . . ?
C12 C13 C14 120.5(3) . . ?
C12 C13 H13 119.8 . . ?
C14 C13 H13 119.8 . . ?
C1 C2 C2 110.9(3) . 2_666 ?
C1 C2 H2 108.0 . . ?
C3 C2 C1 112.2(2) . . ?
C3 C2 C2 109.5(3) . 2_666 ?
C3 C2 H2 108.0 . . ?
C2 C2 H2 108.0 2_666 . ?
C6 C7 H7 119.7 . . ?
C6 C7 C8 120.6(3) . . ?
C8 C7 H7 119.7 . . ?
C18 C19 H19A 109.5 . . ?
C18 C19 H19B 109.5 . . ?
C18 C19 H19C 109.5 . . ?
H19A C19 H19B 109.5 . . ?
H19A C19 H19C 109.5 . . ?
H19B C19 H19C 109.5 . . ?
C7 C8 H8 119.3 . . ?
C9 C8 C7 121.3(3) . . ?
C9 C8 H8 119.3 . . ?
N4 C9 H9 120.8 . . ?
C8 C9 N4 118.3(3) . . ?
C8 C9 H9 120.8 . . ?
C16 C17 H17A 109.5 . . ?
C16 C17 H17B 109.5 . . ?
C16 C17 H17C 109.5 . . ?
H17A C17 H17B 109.5 . . ?
H17A C17 H17C 109.5 . . ?
H17B C17 H17C 109.5 . . ?
H5A O5 H5B 104.5 . . ?

loop_
_geom_bond_atom_site_label_1
_geom_bond_atom_site_label_2
_geom_bond_distance
_geom_bond_site_symmetry_2
_geom_bond_publ_flag
Zn1 O3 2.293(2) . y
Zn1 O1 2.338(2) . y
Zn1 O2 2.077(2) . y
Zn1 O4 2.053(2) . y
Zn1 N2 2.079(2) . y
Zn1 N1 2.075(2) . y
O3 C18 1.230(4) . ?
O1 C16 1.247(4) . ?
N3 C11 1.404(3) . ?
N3 C1 1.360(3) . ?
N3 C15 1.384(4) . ?
N4 C5 1.400(3) . ?
N4 C3 1.354(3) . ?
N4 C9 1.388(4) . ?
O2 C16 1.262(4) . ?
O4 C18 1.270(4) . ?
N2 C3 1.331(3) . ?
N2 C4 1.363(4) . ?
N1 C10 1.370(3) . ?
N1 C1 1.330(3) . ?
C5 C6 1.411(4) . ?
C5 C4 1.365(4) . ?
C11 C10 1.367(4) . ?
C11 C12 1.432(4) . ?
C10 H10 0.9500 . ?
C1 C2 1.502(4) . ?
C12 H12 0.9500 . ?
C12 C13 1.354(5) . ?
C16 C17 1.494(5) . ?
C18 C19 1.496(5) . ?
C6 H6 0.9500 . ?
C6 C7 1.347(5) . ?
C3 C2 1.494(3) . ?
C14 H14 0.9500 . ?
C14 C15 1.343(4) . ?
C14 C13 1.424(4) . ?
C4 H4 0.9500 . ?
C15 H15 0.9500 . ?
C13 H13 0.9500 . ?
C2 C2 1.585(6) 2_666 ?
C2 H2 1.0000 . ?
C7 H7 0.9500 . ?
C7 C8 1.424(4) . ?
C19 H19A 0.9800 . ?
C19 H19B 0.9800 . ?
C19 H19C 0.9800 . ?
C8 H8 0.9500 . ?
C8 C9 1.344(4) . ?
C9 H9 0.9500 . ?
C17 H17A 0.9800 . ?
C17 H17B 0.9800 . ?
C17 H17C 0.9800 . ?
O5 H5A 0.8701 . ?
O5 H5B 0.8701 . ?

loop_
_geom_hbond_atom_site_label_D
_geom_hbond_atom_site_label_H
_geom_hbond_atom_site_label_A
_geom_hbond_distance_DH
_geom_hbond_distance_HA
_geom_hbond_distance_DA
_geom_hbond_angle_DHA
_geom_hbond_site_symmetry_A
_geom_hbond_publ_flag
O5 H5A O4 0.87 2.09 2.882(4) 151.7 . yes
O5 H5B O1 0.87 2.04 2.886(4) 162.3 2_667 yes

loop_
_geom_torsion_atom_site_label_1
_geom_torsion_atom_site_label_2
_geom_torsion_atom_site_label_3
_geom_torsion_atom_site_label_4
_geom_torsion
_geom_torsion_site_symmetry_1
_geom_torsion_site_symmetry_2
_geom_torsion_site_symmetry_3
_geom_torsion_site_symmetry_4
_geom_torsion_publ_flag
Zn1 O3 C18 O4 0.2(3) . . . . ?
Zn1 O3 C18 C19 179.9(3) . . . . ?
Zn1 O1 C16 O2 0.8(3) . . . . ?
Zn1 O1 C16 C17 -178.5(3) . . . . ?
Zn1 O2 C16 O1 -0.9(3) . . . . ?
Zn1 O2 C16 C17 178.4(2) . . . . ?
Zn1 O4 C18 O3 -0.3(3) . . . . ?
Zn1 O4 C18 C19 -180.0(3) . . . . ?
Zn1 N2 C3 N4 -169.35(19) . . . . ?
Zn1 N2 C3 C2 17.5(4) . . . . ?
Zn1 N2 C4 C5 168.3(2) . . . . ?
Zn1 N1 C10 C11 -171.7(2) . . . . ?
Zn1 N1 C1 N3 172.47(18) . . . . ?
Zn1 N1 C1 C2 -12.2(4) . . . . ?
N3 C11 C10 N1 -0.7(3) . . . . ?
N3 C11 C12 C13 -1.1(5) . . . . ?
N3 C1 C2 C3 -139.5(3) . . . . ?
N3 C1 C2 C2 97.7(4) . . . 2_666 ?
N4 C5 C6 C7 0.5(5) . . . . ?
N4 C5 C4 N2 0.5(4) . . . . ?
N4 C3 C2 C1 139.0(3) . . . . ?
N4 C3 C2 C2 -97.4(3) . . . 2_666 ?
N2 C3 C2 C1 -48.8(4) . . . . ?
N2 C3 C2 C2 74.7(4) . . . 2_666 ?
N1 C1 C2 C3 45.8(4) . . . . ?
N1 C1 C2 C2 -76.9(4) . . . 2_666 ?
C5 N4 C3 N2 0.7(3) . . . . ?
C5 N4 C3 C2 173.9(3) . . . . ?
C5 N4 C9 C8 -1.6(5) . . . . ?
C5 C6 C7 C8 -1.3(6) . . . . ?
C11 N3 C1 N1 -0.4(3) . . . . ?
C11 N3 C1 C2 -175.8(3) . . . . ?
C11 N3 C15 C14 -1.4(4) . . . . ?
C11 C12 C13 C14 -0.1(5) . . . . ?
C10 N1 C1 N3 0.0(3) . . . . ?
C10 N1 C1 C2 175.3(3) . . . . ?
C10 C11 C12 C13 -178.2(4) . . . . ?
C1 N3 C11 C10 0.7(3) . . . . ?
C1 N3 C11 C12 -177.2(3) . . . . ?
C1 N3 C15 C14 177.4(3) . . . . ?
C1 N1 C10 C11 0.5(3) . . . . ?
C12 C11 C10 N1 176.6(3) . . . . ?
C6 C5 C4 N2 179.5(4) . . . . ?
C6 C7 C8 C9 0.7(6) . . . . ?
C3 N4 C5 C6 -180.0(3) . . . . ?
C3 N4 C5 C4 -0.7(3) . . . . ?
C3 N4 C9 C8 179.6(3) . . . . ?
C3 N2 C4 C5 0.0(4) . . . . ?
C4 N2 C3 N4 -0.4(3) . . . . ?
C4 N2 C3 C2 -173.6(3) . . . . ?
C4 C5 C6 C7 -178.5(4) . . . . ?
C15 N3 C11 C10 179.8(3) . . . . ?
C15 N3 C11 C12 1.9(4) . . . . ?
C15 N3 C1 N1 -179.4(3) . . . . ?
C15 N3 C1 C2 5.2(5) . . . . ?
C15 C14 C13 C12 0.7(5) . . . . ?
C13 C14 C15 N3 0.1(5) . . . . ?
C7 C8 C9 N4 0.8(5) . . . . ?
C9 N4 C5 C6 1.0(4) . . . . ?
C9 N4 C5 C4 -179.8(3) . . . . ?
C9 N4 C3 N2 179.7(3) . . . . ?
C9 N4 C3 C2 -7.1(5) . . . . ?
